data_7056175
loop_
_publ_author_name
'Kerner, Christian'
'Neu, Jens P.'
'Gaffga, Maximilian'
'Lang, Johannes'
'Oelkers, Benjamin'
'Sun, Yu'
'Niedner-Schatterburg, Gereon'
'Thiel, Werner R.'

_publ_section_title
;
 Gas-phase reactivity of Cp* Group IX metal complexes bearing aromatic
 N,N&#x2019;-chelating ligands
;
_journal_name_full 'New J. Chem.'
_journal_paper_doi 10.1039/C7NJ01079F
_journal_year 2017
_chemical_formula_sum 'C20 H23 Cl F6 N2 P Rh'
_chemical_formula_weight 574.73
_space_group_crystal_system orthorhombic
_space_group_IT_number 31
_space_group_name_Hall 'P 2ac -2'
_space_group_name_H-M_alt 'P m n 21'
_symmetry_space_group_name_Hall 'P 2ac -2'
_symmetry_space_group_name_H-M 'P m n 21'
_atom_sites_solution_hydrogens mixed
_atom_sites_solution_primary direct
_atom_sites_solution_secondary difmap
_audit_creation_method SHELXL-2014/7
_audit_update_record
;
2017-03-31 deposited with the CCDC.
2017-05-16 downloaded from the CCDC.
;
_cell_angle_alpha 90
_cell_angle_beta 90
_cell_angle_gamma 90
_cell_formula_units_Z 2
_cell_length_a 12.9323(3)
_cell_length_b 8.1971(2)
_cell_length_c 10.4445(3)
_cell_measurement_reflns_used 4569
_cell_measurement_temperature 150(2)
_cell_measurement_theta_max 62.6260
_cell_measurement_theta_min 5.3920
_cell_volume 1107.19(5)
_computing_cell_refinement 'CrysAlisPro 1.171.38.41 (Rigaku OD, 2015)'
_computing_data_collection 'CrysAlisPro 1.171.38.41 (Rigaku OD, 2015)'
_computing_data_reduction 'CrysAlisPro 1.171.38.41 (Rigaku OD, 2015)'
_computing_structure_refinement 'SHELXL-2014/7 (Sheldrick, 2014)'
_computing_structure_solution 'SIR92 (Giacovazzo et al., 1994)'
_diffrn_ambient_temperature 150(2)
_diffrn_detector_area_resol_mean 16.1399
_diffrn_measured_fraction_theta_full 0.998
_diffrn_measured_fraction_theta_max 0.998
_diffrn_measurement_device_type 'Xcalibur, Sapphire3, Gemini ultra'
_diffrn_measurement_method '\w scans'
_diffrn_radiation_type 'Cu K\a'
_diffrn_radiation_wavelength 1.54184
_diffrn_reflns_av_R_equivalents 0.0318
_diffrn_reflns_av_unetI/netI 0.0265
_diffrn_reflns_Laue_measured_fraction_full 0.998
_diffrn_reflns_Laue_measured_fraction_max 0.998
_diffrn_reflns_limit_h_max 14
_diffrn_reflns_limit_h_min -14
_diffrn_reflns_limit_k_max 9
_diffrn_reflns_limit_k_min -9
_diffrn_reflns_limit_l_max 12
_diffrn_reflns_limit_l_min -9
_diffrn_reflns_number 6409
_diffrn_reflns_point_group_measured_fraction_full 0.813
_diffrn_reflns_point_group_measured_fraction_max 0.812
_diffrn_reflns_theta_full 62.686
_diffrn_reflns_theta_max 62.686
_diffrn_reflns_theta_min 5.397
_diffrn_source 'fine-focus sealed X-ray tube'
_exptl_absorpt_coefficient_mu 8.592
_exptl_absorpt_correction_T_max 0.967
_exptl_absorpt_correction_T_min 0.950
_exptl_absorpt_correction_type analytical
_exptl_absorpt_process_details
;
CrysAlisPro 1.171.38.41 (Rigaku Oxford Diffraction, 2015)
Analytical numeric absorption correction using a multifaceted crystal
            model based on expressions derived by R.C. Clark & J.S. Reid.
(Clark, R. C. & Reid, J. S. (1995). Acta Cryst. A51, 887-897)
Empirical absorption correction using spherical harmonics,
 implemented in SCALE3 ABSPACK scaling algorithm.
;
_exptl_crystal_colour orange
_exptl_crystal_density_diffrn 1.724
_exptl_crystal_description 'transparent prism'
_exptl_crystal_F_000 576
_exptl_crystal_size_max 0.380
_exptl_crystal_size_mid 0.275
_exptl_crystal_size_min 0.213
_refine_diff_density_max 0.845
_refine_diff_density_min -0.495
_refine_diff_density_rms 0.073
_refine_ls_abs_structure_details
;
 Flack x determined using 509 quotients [(I+)-(I-)]/[(I+)+(I-)]
 (Parsons, Flack and Wagner, Acta Cryst. B69 (2013) 249-259).
;
_refine_ls_abs_structure_Flack -0.018(12)
_refine_ls_extinction_coef 0.0037(4)
_refine_ls_extinction_expression Fc^*^=kFc[1+0.001xFc^2^\l^3^/sin(2\q)]^-1/4^
_refine_ls_extinction_method 'SHELXL-2014/7 (Sheldrick 2014'
_refine_ls_goodness_of_fit_ref 1.075
_refine_ls_hydrogen_treatment mixed
_refine_ls_matrix_type full
_refine_ls_number_parameters 159
_refine_ls_number_reflns 1515
_refine_ls_number_restraints 3
_refine_ls_restrained_S_all 1.074
_refine_ls_R_factor_all 0.0257
_refine_ls_R_factor_gt 0.0254
_refine_ls_shift/su_max 0.001
_refine_ls_shift/su_mean 0.000
_refine_ls_structure_factor_coef Fsqd
_refine_ls_weighting_details 'w=1/[\s^2^(Fo^2^)+(0.0487P)^2^+0.0459P] where P=(Fo^2^+2Fc^2^)/3'
_refine_ls_weighting_scheme calc
_refine_ls_wR_factor_gt 0.0637
_refine_ls_wR_factor_ref 0.0646
_reflns_Friedel_coverage 0.533
_reflns_Friedel_fraction_full 0.603
_reflns_Friedel_fraction_max 0.602
_reflns_number_gt 1498
_reflns_number_total 1515
_reflns_threshold_expression 'I > 2\s(I)'
_cod_data_source_file c7nj01079f2.cif
_cod_data_source_block shelx
_cod_database_code 7056175
_shelx_shelxl_version_number 2014/7
_shelx_space_group_comment
;
The symmetry employed for this shelxl refinement is uniquely defined
by the following loop, which should always be used as a source of
symmetry information in preference to the above space-group names.
They are only intended as comments.
;
_shelx_estimated_absorpt_t_min 0.139
_shelx_estimated_absorpt_t_max 0.262

loop_
_space_group_symop_operation_xyz
'x, y, z'
'-x+1/2, -y, z+1/2'
'-x, y, z'
'x+1/2, -y, z+1/2'

loop_
_atom_site_label
_atom_site_type_symbol
_atom_site_fract_x
_atom_site_fract_y
_atom_site_fract_z
_atom_site_U_iso_or_equiv
_atom_site_adp_type
_atom_site_occupancy
_atom_site_site_symmetry_order
_atom_site_calc_flag
_atom_site_refinement_flags_posn
_atom_site_refinement_flags_adp
_atom_site_refinement_flags_occupancy
C1 C 0.7052(4) 0.8017(7) 0.9549(6) 0.0268(11) Uani 1 1 d . . .
H1 H 0.7360 0.7686 0.8765 0.032 Uiso 1 1 calc R U .
C2 C 0.7684(4) 0.8496(7) 1.0541(6) 0.0311(12) Uani 1 1 d . . .
H2 H 0.8414 0.8476 1.0448 0.037 Uiso 1 1 calc R U .
C3 C 0.7236(4) 0.9010(6) 1.1682(6) 0.0327(12) Uani 1 1 d . . .
H3 H 0.7654 0.9362 1.2377 0.039 Uiso 1 1 calc R U .
C4 C 0.6166(4) 0.8999(6) 1.1785(5) 0.0273(11) Uani 1 1 d . . .
H4 H 0.5843 0.9335 1.2558 0.033 Uiso 1 1 calc R U .
C5 C 0.5569(4) 0.8495(6) 1.0754(5) 0.0230(11) Uani 1 1 d . . .
C6 C 0.5547(4) 0.4877(5) 0.7849(5) 0.0226(11) Uani 1 1 d . . .
C7 C 0.5891(4) 0.5913(7) 0.6808(6) 0.0290(12) Uani 1 1 d . . .
C8 C 0.5000 0.6514(9) 0.6185(8) 0.0349(19) Uani 1 2 d S T P
C9 C 0.6210(5) 0.3952(7) 0.8742(7) 0.0468(17) Uani 1 1 d . . .
H9A H 0.6196 0.2793 0.8514 0.070 Uiso 1 1 calc R U .
H9B H 0.5953 0.4091 0.9618 0.070 Uiso 1 1 calc R U .
H9C H 0.6921 0.4359 0.8687 0.070 Uiso 1 1 calc R U .
C10 C 0.6994(5) 0.6135(10) 0.6392(8) 0.059(2) Uani 1 1 d . . .
H10A H 0.7102 0.7268 0.6125 0.089 Uiso 1 1 calc R U .
H10B H 0.7141 0.5405 0.5672 0.089 Uiso 1 1 calc R U .
H10C H 0.7457 0.5877 0.7106 0.089 Uiso 1 1 calc R U .
C11 C 0.5000 0.7622(12) 0.5036(13) 0.073(5) Uani 1 2 d DS T P
H11A H 0.5000 0.711(18) 0.419(7) 0.110 Uiso 1 2 d DS U P
H11B H 0.551(6) 0.849(9) 0.515(12) 0.110 Uiso 1 1 d D U .
N1 N 0.6017(3) 0.7999(5) 0.9649(4) 0.0204(9) Uani 1 1 d . . .
F1 F 0.5000 0.1768(7) 0.3799(7) 0.0705(19) Uani 1 2 d S T P
F2 F 0.5862(3) 0.4170(6) 0.3875(6) 0.0839(18) Uani 1 1 d . . .
F3 F 0.5852(5) 0.2620(5) 0.2135(8) 0.088(2) Uani 1 1 d . . .
F4 F 0.5000 0.5019(8) 0.2167(7) 0.088(3) Uani 1 2 d S T P
P1 P 0.5000 0.3423(2) 0.3008(2) 0.0288(5) Uani 1 2 d S T P
Cl1 Cl 0.5000 1.0153(2) 0.75511(19) 0.0280(4) Uani 1 2 d S T P
Rh1 Rh 0.5000 0.73356(5) 0.81602(7) 0.0170(2) Uani 1 2 d S T P

loop_
_atom_site_aniso_label
_atom_site_aniso_U_11
_atom_site_aniso_U_22
_atom_site_aniso_U_33
_atom_site_aniso_U_23
_atom_site_aniso_U_13
_atom_site_aniso_U_12
C1 0.029(3) 0.026(2) 0.026(3) -0.004(2) -0.004(2) 0.003(2)
C2 0.025(3) 0.029(2) 0.040(3) -0.007(2) -0.010(2) 0.000(2)
C3 0.039(3) 0.026(2) 0.033(3) -0.007(2) -0.014(3) 0.001(2)
C4 0.037(3) 0.023(2) 0.022(3) -0.007(2) -0.006(2) 0.002(2)
C5 0.033(3) 0.014(2) 0.022(3) 0.000(2) -0.003(2) 0.000(2)
C6 0.025(2) 0.019(2) 0.025(3) -0.0088(18) -0.003(2) 0.0026(19)
C7 0.031(3) 0.029(3) 0.027(3) -0.016(2) 0.010(2) -0.009(2)
C8 0.064(5) 0.023(3) 0.017(4) -0.008(3) 0.000 0.000
C9 0.057(4) 0.033(3) 0.051(4) -0.017(3) -0.024(3) 0.022(3)
C10 0.047(4) 0.068(5) 0.063(5) -0.041(4) 0.031(4) -0.024(3)
C11 0.169(18) 0.035(6) 0.016(5) 0.002(4) 0.000 0.000
N1 0.024(2) 0.0166(18) 0.020(2) -0.0021(18) -0.0003(18) 0.0015(17)
F1 0.134(6) 0.036(3) 0.042(3) 0.002(3) 0.000 0.000
F2 0.062(2) 0.068(3) 0.123(5) -0.050(3) -0.050(3) 0.012(2)
F3 0.083(4) 0.051(3) 0.129(6) -0.037(3) 0.061(4) -0.014(2)
F4 0.156(7) 0.036(3) 0.073(5) 0.013(3) 0.000 0.000
P1 0.0245(7) 0.0277(8) 0.0340(13) -0.0004(11) 0.000 0.000
Cl1 0.0358(9) 0.0182(8) 0.0300(9) 0.0016(7) 0.000 0.000
Rh1 0.0184(3) 0.0184(3) 0.0142(3) -0.0031(3) 0.000 0.000

loop_
_atom_type_symbol
_atom_type_description
_atom_type_scat_dispersion_real
_atom_type_scat_dispersion_imag
_atom_type_scat_source
C C 0.0181 0.0091 'International Tables Vol C Tables 4.2.6.8 and 6.1.1.4'
H H 0.0000 0.0000 'International Tables Vol C Tables 4.2.6.8 and 6.1.1.4'
N N 0.0311 0.0180 'International Tables Vol C Tables 4.2.6.8 and 6.1.1.4'
F F 0.0727 0.0534 'International Tables Vol C Tables 4.2.6.8 and 6.1.1.4'
P P 0.2955 0.4335 'International Tables Vol C Tables 4.2.6.8 and 6.1.1.4'
Cl Cl 0.3639 0.7018 'International Tables Vol C Tables 4.2.6.8 and 6.1.1.4'
Rh Rh 0.0927 3.6045 'International Tables Vol C Tables 4.2.6.8 and 6.1.1.4'

loop_
_geom_angle_atom_site_label_1
_geom_angle_atom_site_label_2
_geom_angle_atom_site_label_3
_geom_angle
_geom_angle_site_symmetry_1
_geom_angle_site_symmetry_3
N1 C1 C2 122.4(6) . .
N1 C1 H1 118.8 . .
C2 C1 H1 118.8 . .
C1 C2 C3 119.0(5) . .
C1 C2 H2 120.5 . .
C3 C2 H2 120.5 . .
C4 C3 C2 118.7(5) . .
C4 C3 H3 120.7 . .
C2 C3 H3 120.7 . .
C3 C4 C5 119.8(5) . .
C3 C4 H4 120.1 . .
C5 C4 H4 120.1 . .
N1 C5 C4 120.9(5) . .
N1 C5 C5 115.3(3) . 3_655
C4 C5 C5 123.8(3) . 3_655
C6 C6 C7 107.9(3) 3_655 .
C6 C6 C9 125.5(4) 3_655 .
C7 C6 C9 126.7(5) . .
C6 C6 Rh1 70.88(12) 3_655 .
C7 C6 Rh1 70.5(3) . .
C9 C6 Rh1 125.0(4) . .
C8 C7 C6 107.5(5) . .
C8 C7 C10 126.8(6) . .
C6 C7 C10 125.4(6) . .
C8 C7 Rh1 71.2(4) . .
C6 C7 Rh1 70.3(3) . .
C10 C7 Rh1 129.0(4) . .
C7 C8 C7 109.4(7) . 3_655
C7 C8 C11 125.3(4) . .
C7 C8 C11 125.3(4) 3_655 .
C7 C8 Rh1 70.7(4) . .
C7 C8 Rh1 70.7(4) 3_655 .
C11 C8 Rh1 124.8(6) . .
C6 C9 H9A 109.5 . .
C6 C9 H9B 109.5 . .
H9A C9 H9B 109.5 . .
C6 C9 H9C 109.5 . .
H9A C9 H9C 109.5 . .
H9B C9 H9C 109.5 . .
C7 C10 H10A 109.5 . .
C7 C10 H10B 109.5 . .
H10A C10 H10B 109.5 . .
C7 C10 H10C 109.5 . .
H10A C10 H10C 109.5 . .
H10B C10 H10C 109.5 . .
C8 C11 H11A 118(10) . .
C8 C11 H11B 110(7) . .
H11A C11 H11B 115(9) . .
C1 N1 C5 119.3(5) . .
C1 N1 Rh1 124.6(4) . .
C5 N1 Rh1 116.1(3) . .
F2 P1 F2 91.1(4) . 3_655
F2 P1 F3 178.3(3) . 3_655
F2 P1 F3 90.0(3) 3_655 3_655
F2 P1 F3 90.0(3) . .
F2 P1 F3 178.3(3) 3_655 .
F3 P1 F3 88.8(6) 3_655 .
F2 P1 F4 89.9(3) . .
F2 P1 F4 89.9(3) 3_655 .
F3 P1 F4 91.4(3) 3_655 .
F3 P1 F4 91.4(3) . .
F2 P1 F1 91.9(3) . .
F2 P1 F1 91.9(3) 3_655 .
F3 P1 F1 86.8(3) 3_655 .
F3 P1 F1 86.8(3) . .
F4 P1 F1 177.5(4) . .
N1 Rh1 N1 77.2(2) . 3_655
N1 Rh1 C6 98.48(16) . .
N1 Rh1 C6 123.79(17) 3_655 .
N1 Rh1 C6 123.79(17) . 3_655
N1 Rh1 C6 98.48(16) 3_655 3_655
C6 Rh1 C6 38.2(2) . 3_655
N1 Rh1 C7 106.76(18) . .
N1 Rh1 C7 162.3(2) 3_655 .
C6 Rh1 C7 39.1(2) . .
C6 Rh1 C7 64.74(19) 3_655 .
N1 Rh1 C7 162.31(19) . 3_655
N1 Rh1 C7 106.76(18) 3_655 3_655
C6 Rh1 C7 64.74(19) . 3_655
C6 Rh1 C7 39.1(2) 3_655 3_655
C7 Rh1 C7 64.3(3) . 3_655
N1 Rh1 C8 141.38(12) . .
N1 Rh1 C8 141.38(12) 3_655 .
C6 Rh1 C8 64.4(2) . .
C6 Rh1 C8 64.4(2) 3_655 .
C7 Rh1 C8 38.02(19) . .
C7 Rh1 C8 38.02(19) 3_655 .
N1 Rh1 Cl1 86.97(12) . .
N1 Rh1 Cl1 86.97(12) 3_655 .
C6 Rh1 Cl1 149.23(14) . .
C6 Rh1 Cl1 149.23(14) 3_655 .
C7 Rh1 Cl1 110.27(17) . .
C7 Rh1 Cl1 110.27(17) 3_655 .
C8 Rh1 Cl1 92.7(2) . .

loop_
_geom_bond_atom_site_label_1
_geom_bond_atom_site_label_2
_geom_bond_distance
_geom_bond_site_symmetry_2
C1 N1 1.343(7) .
C1 C2 1.377(8) .
C1 H1 0.9500 .
C2 C3 1.390(8) .
C2 H2 0.9500 .
C3 C4 1.388(8) .
C3 H3 0.9500 .
C4 C5 1.388(7) .
C4 H4 0.9500 .
C5 N1 1.354(7) .
C5 C5 1.472(11) 3_655
C6 C6 1.415(9) 3_655
C6 C7 1.449(8) .
C6 C9 1.476(8) .
C6 Rh1 2.161(4) .
C7 C8 1.412(8) .
C7 C10 1.502(7) .
C7 Rh1 2.164(5) .
C8 C7 1.412(8) 3_655
C8 C11 1.505(14) .
C8 Rh1 2.170(8) .
C9 H9A 0.9800 .
C9 H9B 0.9800 .
C9 H9C 0.9800 .
C10 H10A 0.9800 .
C10 H10B 0.9800 .
C10 H10C 0.9800 .
C11 H11A 0.98(3) .
C11 H11B 0.98(3) .
N1 Rh1 2.108(5) .
F1 P1 1.588(7) .
F2 P1 1.562(4) .
F3 P1 1.574(6) .
F4 P1 1.576(7) .
P1 F2 1.562(4) 3_655
P1 F3 1.574(6) 3_655
Cl1 Rh1 2.3957(17) .
Rh1 N1 2.108(5) 3_655
Rh1 C6 2.161(4) 3_655
Rh1 C7 2.164(5) 3_655
